data_4024179
loop_
_publ_author_name
'Tao Han'
'Chuan-Feng Chen'

_publ_section_title
;
 Selective Templated Complexation of a Cylindrical Macrotricyclic
 Host with Neutral Guests: Three Cation-Controlled Switchable
 Processes
;
_journal_name_full 'Journal of Organic Chemistry'
_journal_page_first 7287
_journal_page_last 7293
_journal_paper_doi 10.1021/jo071195x
_journal_volume 72
_journal_year 2007
_chemical_formula_moiety 'C152 H186 N2 O41'
_chemical_formula_sum 'C152 H186 N2 O41'
_chemical_formula_weight 2697.03
_chemical_name_systematic
; 
 ? 
;
_space_group_IT_number 15
_symmetry_cell_setting monoclinic
_symmetry_space_group_name_Hall '-C 2yc'
_symmetry_space_group_name_H-M 'C 1 2/c 1'
_atom_sites_solution_hydrogens geom
_atom_sites_solution_primary direct
_atom_sites_solution_secondary difmap
_audit_creation_method SHELXL-97
_cell_angle_alpha 90.00
_cell_angle_beta 91.057(3)
_cell_angle_gamma 90.00
_cell_formula_units_Z 4
_cell_length_a 48.051(7)
_cell_length_b 9.5884(13)
_cell_length_c 29.886(4)
_cell_measurement_reflns_used 11156
_cell_measurement_temperature 113(2)
_cell_measurement_theta_max 27.8
_cell_measurement_theta_min 1.4
_cell_volume 13767(3)
_computing_cell_refinement 'CrystalClear (Rigaku/MSC Inc., 2005)'
_computing_data_collection 'CrystalClear (Rigaku/MSC Inc., 2005)'
_computing_data_reduction 'CrystalClear (Rigaku/MSC Inc., 2005)'
_computing_publication_material 'CrystalStructure 3.7.0'
_computing_structure_refinement 'SHELXL-97 (Sheldrick, 1997)'
_computing_structure_solution 'SHELXS-97 (Sheldrick, 1990)'
_diffrn_ambient_temperature 113(2)
_diffrn_detector_area_resol_mean 7.31
_diffrn_measured_fraction_theta_full 0.997
_diffrn_measured_fraction_theta_max 0.997
_diffrn_measurement_device_type 'Rigaku Saturn'
_diffrn_measurement_method \w
_diffrn_radiation_monochromator confocal
_diffrn_radiation_source 'rotating anode'
_diffrn_radiation_type MoK\a
_diffrn_radiation_wavelength 0.71070
_diffrn_reflns_av_R_equivalents 0.0375
_diffrn_reflns_av_sigmaI/netI 0.0503
_diffrn_reflns_limit_h_max 56
_diffrn_reflns_limit_h_min -56
_diffrn_reflns_limit_k_max 8
_diffrn_reflns_limit_k_min -11
_diffrn_reflns_limit_l_max 31
_diffrn_reflns_limit_l_min -35
_diffrn_reflns_number 31713
_diffrn_reflns_theta_full 25.00
_diffrn_reflns_theta_max 25.00
_diffrn_reflns_theta_min 1.62
_exptl_absorpt_coefficient_mu 0.094
_exptl_absorpt_correction_T_max 0.9907
_exptl_absorpt_correction_T_min 0.9796
_exptl_absorpt_correction_type multi-scan
_exptl_absorpt_process_details 'Jacobson, R. (1998) Private communication'
_exptl_crystal_colour red
_exptl_crystal_density_diffrn 1.301
_exptl_crystal_density_method 'not measured'
_exptl_crystal_description block
_exptl_crystal_F_000 5760
_exptl_crystal_size_max 0.22
_exptl_crystal_size_mid 0.18
_exptl_crystal_size_min 0.10
_refine_diff_density_max 1.757
_refine_diff_density_min -0.633
_refine_diff_density_rms 0.076
_refine_ls_extinction_coef 0.0009(2)
_refine_ls_extinction_expression Fc^*^=kFc[1+0.001xFc^2^\l^3^/sin(2\q)]^-1/4^
_refine_ls_extinction_method SHELXL
_refine_ls_goodness_of_fit_ref 1.085
_refine_ls_hydrogen_treatment constr
_refine_ls_matrix_type full
_refine_ls_number_parameters 974
_refine_ls_number_reflns 12113
_refine_ls_number_restraints 43
_refine_ls_restrained_S_all 1.097
_refine_ls_R_factor_all 0.1249
_refine_ls_R_factor_gt 0.0942
_refine_ls_shift/su_max 0.001
_refine_ls_shift/su_mean 0.000
_refine_ls_structure_factor_coef Fsqd
_refine_ls_weighting_details 'calc w=1/[\s^2^(Fo^2^)+(0.1554P)^2^+29.0772P] where P=(Fo^2^+2Fc^2^)/3'
_refine_ls_weighting_scheme calc
_refine_ls_wR_factor_gt 0.2550
_refine_ls_wR_factor_ref 0.2895
_reflns_number_gt 8237
_reflns_number_total 12113
_reflns_threshold_expression >2sigma(I)
_cod_data_source_file jo071195x-File003.cif
_cod_data_source_block shelxl
_cod_original_sg_symbol_H-M 'C 2/c'
_cod_database_code 4024179

loop_
_symmetry_equiv_pos_as_xyz
'x, y, z'
'-x, y, -z+1/2'
'x+1/2, y+1/2, z'
'-x+1/2, y+1/2, -z+1/2'
'-x, -y, -z'
'x, -y, z-1/2'
'-x+1/2, -y+1/2, -z'
'x+1/2, -y+1/2, z-1/2'

loop_
_atom_site_label
_atom_site_type_symbol
_atom_site_fract_x
_atom_site_fract_y
_atom_site_fract_z
_atom_site_U_iso_or_equiv
_atom_site_adp_type
_atom_site_occupancy
_atom_site_symmetry_multiplicity
_atom_site_calc_flag
_atom_site_refinement_flags
_atom_site_disorder_assembly
_atom_site_disorder_group
O1 O 0.36535(8) 0.6952(4) 0.30415(15) 0.0757(11) Uani 1 1 d . . .
O2 O 0.39456(8) 0.4795(5) 0.26185(13) 0.0889(14) Uani 1 1 d . . .
O3 O 0.42500(7) 0.2719(4) 0.32289(11) 0.0650(10) Uani 1 1 d . . .
O4 O 0.45155(6) 0.4575(3) 0.39562(9) 0.0453(7) Uani 1 1 d . . .
O5 O 0.48117(7) 0.6806(4) 0.38771(10) 0.0606(9) Uani 1 1 d D A .
O8 O 0.38661(8) 0.9543(5) 0.30046(14) 0.0767(11) Uani 1 1 d . . .
O9 O 0.26462(7) 0.9582(3) 0.52106(9) 0.0501(8) Uani 1 1 d . . .
O10 O 0.29677(6) 0.9676(3) 0.63122(8) 0.0454(7) Uani 1 1 d . . .
O11 O 0.30932(6) 0.8220(3) 0.71177(9) 0.0423(7) Uani 1 1 d . . .
O12 O 0.36468(6) 0.8617(2) 0.66106(8) 0.0364(6) Uani 1 1 d . . .
O13 O 0.28478(8) 1.2188(3) 0.51388(9) 0.0564(9) Uani 1 1 d . . .
O14 O 0.31672(6) 1.3543(3) 0.58255(8) 0.0412(7) Uani 1 1 d . . .
O15 O 0.36366(6) 1.3964(3) 0.64387(9) 0.0399(7) Uani 1 1 d . . .
O16 O 0.38812(6) 1.0982(2) 0.64435(9) 0.0361(6) Uani 1 1 d . A .
O19 O 0.31782(16) 0.5349(6) 0.41857(19) 0.134(2) Uani 1 1 d . . .
O17 O 0.44881(6) 0.4255(3) 0.59183(9) 0.0404(7) Uani 1 1 d . . .
O18 O 0.49875(6) 0.8277(3) 0.57104(9) 0.0395(7) Uani 1 1 d . . .
C1 C 0.29595(9) 1.1439(5) 0.34845(13) 0.0472(11) Uani 1 1 d . . .
C2 C 0.31559(9) 1.0281(5) 0.33512(13) 0.0503(12) Uani 1 1 d . . .
C3 C 0.34269(10) 1.0465(6) 0.32150(16) 0.0573(13) Uani 1 1 d . . .
H3 H 0.3503 1.1377 0.3199 0.069 Uiso 1 1 calc R . .
C4 C 0.35826(11) 0.9350(7) 0.31054(17) 0.0650(15) Uani 1 1 d . . .
C5 C 0.34736(10) 0.8001(6) 0.31276(17) 0.0608(13) Uani 1 1 d . . .
C6 C 0.31978(9) 0.7783(6) 0.32720(15) 0.0515(12) Uani 1 1 d . . .
H6 H 0.3121 0.6871 0.3288 0.062 Uiso 1 1 calc R . .
C7 C 0.30456(9) 0.8923(5) 0.33867(13) 0.0444(11) Uani 1 1 d . . .
C8 C 0.27496(8) 0.8883(5) 0.35663(12) 0.0398(9) Uani 1 1 d . . .
C9 C 0.27698(9) 0.9710(5) 0.40079(12) 0.0416(10) Uani 1 1 d . . .
C10 C 0.26970(9) 0.9230(5) 0.44286(13) 0.0422(10) Uani 1 1 d . . .
H10 H 0.2623 0.8317 0.4461 0.051 Uiso 1 1 calc R . .
C11 C 0.27311(10) 1.0074(5) 0.47984(13) 0.0465(11) Uani 1 1 d . . .
C12 C 0.28292(10) 1.1439(5) 0.47517(13) 0.0509(12) Uani 1 1 d . . .
C13 C 0.29060(10) 1.1932(5) 0.43298(13) 0.0517(12) Uani 1 1 d . . .
H13 H 0.2977 1.2851 0.4297 0.062 Uiso 1 1 calc R . .
C14 C 0.28774(10) 1.1058(5) 0.39609(13) 0.0480(11) Uani 1 1 d . . .
C15 C 0.30802(12) 1.2904(5) 0.34339(15) 0.0608(14) Uani 1 1 d . . .
H15A H 0.3253 1.2979 0.3611 0.091 Uiso 1 1 calc R . .
H15B H 0.2946 1.3592 0.3540 0.091 Uiso 1 1 calc R . .
H15C H 0.3119 1.3081 0.3118 0.091 Uiso 1 1 calc R . .
C16 C 0.26263(8) 0.7438(4) 0.36182(13) 0.0393(9) Uani 1 1 d . . .
H16A H 0.2438 0.7514 0.3738 0.059 Uiso 1 1 calc R . .
H16B H 0.2744 0.6889 0.3824 0.059 Uiso 1 1 calc R . .
H16C H 0.2617 0.6976 0.3326 0.059 Uiso 1 1 calc R . .
C17 C 0.26976(9) 1.1173(5) 0.31985(12) 0.0417(10) Uani 1 1 d . . .
C18 C 0.25723(9) 1.2131(5) 0.29109(12) 0.0429(10) Uani 1 1 d . . .
H18 H 0.2648 1.3041 0.2880 0.051 Uiso 1 1 calc R . .
C19 C 0.23356(9) 1.1748(4) 0.26684(13) 0.0421(10) Uani 1 1 d . . .
H19 H 0.2248 1.2401 0.2472 0.050 Uiso 1 1 calc R . .
C20 C 0.22255(9) 1.0413(4) 0.27107(12) 0.0404(10) Uani 1 1 d . . .
H20 H 0.2064 1.0160 0.2541 0.048 Uiso 1 1 calc R . .
C21 C 0.23486(8) 0.9448(4) 0.29976(12) 0.0376(9) Uani 1 1 d . . .
H21 H 0.2272 0.8541 0.3027 0.045 Uiso 1 1 calc R . .
C22 C 0.25848(8) 0.9821(4) 0.32414(12) 0.0374(9) Uani 1 1 d . . .
C23 C 0.35502(10) 0.5658(6) 0.2997(2) 0.0721(17) Uani 1 1 d . . .
H23A H 0.3448 0.5572 0.2708 0.086 Uiso 1 1 calc R . .
H23B H 0.3419 0.5463 0.3241 0.086 Uiso 1 1 calc R . .
C24 C 0.37909(11) 0.4613(6) 0.30154(18) 0.0648(14) Uani 1 1 d . . .
H24A H 0.3911 0.4788 0.3283 0.078 Uiso 1 1 calc R . .
H24B H 0.3718 0.3649 0.3032 0.078 Uiso 1 1 calc R . .
C25 C 0.41491(13) 0.3823(8) 0.25305(18) 0.0820(19) Uani 1 1 d . . .
H25A H 0.4251 0.4130 0.2263 0.098 Uiso 1 1 calc R . .
H25B H 0.4057 0.2927 0.2455 0.098 Uiso 1 1 calc R . .
C26 C 0.43646(11) 0.3556(7) 0.2917(2) 0.0764(17) Uani 1 1 d . . .
H26A H 0.4533 0.3108 0.2796 0.092 Uiso 1 1 calc R . .
H26B H 0.4420 0.4454 0.3055 0.092 Uiso 1 1 calc R . .
C27 C 0.44201(10) 0.2392(5) 0.36032(14) 0.0497(11) Uani 1 1 d . . .
H27A H 0.4618 0.2494 0.3520 0.060 Uiso 1 1 calc R . .
H27B H 0.4390 0.1404 0.3685 0.060 Uiso 1 1 calc R . .
C28 C 0.43665(10) 0.3295(5) 0.40068(14) 0.0477(11) Uani 1 1 d . . .
H28A H 0.4165 0.3484 0.4030 0.057 Uiso 1 1 calc R . .
H28B H 0.4430 0.2811 0.4283 0.057 Uiso 1 1 calc R . .
C29 C 0.49833(10) 0.7998(6) 0.38191(14) 0.0632(14) Uani 1 1 d D . .
H29A H 0.5153 0.7726 0.3679 0.076 Uiso 0.544(5) 1 d PR A 1
H29B H 0.5030 0.8383 0.4107 0.076 Uiso 0.544(5) 1 d PR A 1
H29C H 0.5126 0.7970 0.4048 0.076 Uiso 0.456(5) 1 d PR A 2
H29D H 0.4872 0.8810 0.3874 0.076 Uiso 0.456(5) 1 d PR A 2
O6 O 0.47456(11) 0.8526(6) 0.31264(15) 0.0412(14) Uani 0.544(5) 1 d PD A 1
O7 O 0.43736(10) 0.8649(6) 0.23555(16) 0.0425(15) Uani 0.544(5) 1 d PD A 1
C30 C 0.48458(15) 0.9053(6) 0.3551(2) 0.0423(19) Uani 0.544(5) 1 d PD A 1
H30A H 0.4687 0.9434 0.3718 0.051 Uiso 0.544(5) 1 calc PR A 1
H30B H 0.4978 0.9827 0.3497 0.051 Uiso 0.544(5) 1 calc PR A 1
C31 C 0.44621(14) 0.8004(9) 0.3146(2) 0.049(2) Uani 0.544(5) 1 d PD A 1
H31A H 0.4338 0.8743 0.3259 0.058 Uiso 0.544(5) 1 calc PR A 1
H31B H 0.4454 0.7201 0.3353 0.058 Uiso 0.544(5) 1 calc PR A 1
C32 C 0.43667(16) 0.7559(7) 0.2682(2) 0.050(2) Uani 0.544(5) 1 d PD A 1
H32A H 0.4486 0.6784 0.2582 0.060 Uiso 0.544(5) 1 calc PR A 1
H32B H 0.4174 0.7200 0.2698 0.060 Uiso 0.544(5) 1 calc PR A 1
O6' O 0.4946(2) 0.8705(10) 0.3028(2) 0.091(3) Uani 0.456(5) 1 d PD A 2
O7' O 0.43883(19) 0.8817(13) 0.2714(3) 0.107(4) Uani 0.456(5) 1 d PD A 2
C30' C 0.51194(18) 0.8204(12) 0.3384(2) 0.060(3) Uani 0.456(5) 1 d PD A 2
H30C H 0.5275 0.8868 0.3429 0.072 Uiso 0.456(5) 1 calc PR A 2
H30D H 0.5201 0.7303 0.3292 0.072 Uiso 0.456(5) 1 calc PR A 2
C31' C 0.4825(2) 0.7572(11) 0.2774(4) 0.085(4) Uani 0.456(5) 1 d PD A 2
H31C H 0.4734 0.6903 0.2976 0.102 Uiso 0.456(5) 1 calc PR A 2
H31D H 0.4972 0.7070 0.2609 0.102 Uiso 0.456(5) 1 calc PR A 2
C32' C 0.46103(18) 0.8194(13) 0.2443(3) 0.074(4) Uani 0.456(5) 1 d PD A 2
H32C H 0.4698 0.8915 0.2255 0.089 Uiso 0.456(5) 1 calc PR A 2
H32D H 0.4533 0.7457 0.2245 0.089 Uiso 0.456(5) 1 calc PR A 2
C33 C 0.42279(13) 0.9802(7) 0.2445(2) 0.091(2) Uani 1 1 d D . .
H33A H 0.4220 1.0370 0.2180 0.109 Uiso 0.544(5) 1 d PR A 1
H33B H 0.4324 1.0320 0.2674 0.109 Uiso 0.544(5) 1 d PR A 1
H33C H 0.4247 0.9620 0.2131 0.109 Uiso 0.456(5) 1 d PR A 2
H33D H 0.4282 1.0747 0.2507 0.109 Uiso 0.456(5) 1 d PR A 2
C34 C 0.39293(14) 0.9670(11) 0.2591(2) 0.111(3) Uani 1 1 d . A .
H34A H 0.3829 1.0502 0.2475 0.133 Uiso 1 1 calc R . .
H34B H 0.3849 0.8854 0.2432 0.133 Uiso 1 1 calc R . .
C35 C 0.44627(9) 0.5594(4) 0.42694(13) 0.0406(9) Uani 1 1 d . A .
C36 C 0.46233(9) 0.6861(5) 0.42166(13) 0.0438(10) Uani 1 1 d . . .
C37 C 0.45874(9) 0.7941(5) 0.45017(13) 0.0408(10) Uani 1 1 d . A .
H37 H 0.4693 0.8768 0.4462 0.049 Uiso 1 1 calc R . .
C38 C 0.43943(8) 0.7877(4) 0.48617(12) 0.0332(8) Uani 1 1 d . . .
C39 C 0.43591(8) 0.9004(4) 0.51562(12) 0.0333(8) Uani 1 1 d . A .
C40 C 0.41726(8) 0.8878(4) 0.55096(12) 0.0303(8) Uani 1 1 d . . .
C41 C 0.41272(8) 1.0016(4) 0.58140(12) 0.0329(8) Uani 1 1 d . A .
H41 H 0.4227 1.0861 0.5773 0.040 Uiso 1 1 calc R . .
C42 C 0.39472(8) 0.9921(4) 0.61575(12) 0.0323(8) Uani 1 1 d . . .
C43 C 0.38049(8) 0.8622(4) 0.62381(12) 0.0324(8) Uani 1 1 d . A .
C44 C 0.38384(8) 0.7537(4) 0.59515(12) 0.0326(8) Uani 1 1 d . . .
H44 H 0.3739 0.6697 0.6003 0.039 Uiso 1 1 calc R A .
C45 C 0.40183(8) 0.7611(4) 0.55736(12) 0.0300(8) Uani 1 1 d . A .
C46 C 0.40530(8) 0.6473(4) 0.52821(12) 0.0317(8) Uani 1 1 d . . .
C47 C 0.42400(8) 0.6593(4) 0.49225(12) 0.0337(8) Uani 1 1 d . A .
C48 C 0.42826(8) 0.5486(4) 0.46134(13) 0.0369(9) Uani 1 1 d . . .
H48 H 0.4182 0.4643 0.4649 0.044 Uiso 1 1 calc R A .
C49 C 0.45218(9) 1.0333(4) 0.50984(14) 0.0421(10) Uani 1 1 d . . .
H49A H 0.4677 1.0356 0.5315 0.063 Uiso 1 1 calc R A .
H49B H 0.4400 1.1135 0.5148 0.063 Uiso 1 1 calc R . .
H49C H 0.4594 1.0373 0.4794 0.063 Uiso 1 1 calc R . .
C50 C 0.38970(9) 0.5123(4) 0.53480(13) 0.0382(9) Uani 1 1 d . A .
H50A H 0.4030 0.4361 0.5395 0.057 Uiso 1 1 calc R . .
H50B H 0.3781 0.4928 0.5082 0.057 Uiso 1 1 calc R . .
H50C H 0.3779 0.5204 0.5610 0.057 Uiso 1 1 calc R . .
C51 C 0.28622(10) 0.9405(5) 0.55467(13) 0.0470(11) Uani 1 1 d . . .
H51A H 0.3041 0.9759 0.5432 0.056 Uiso 1 1 calc R . .
H51B H 0.2885 0.8402 0.5616 0.056 Uiso 1 1 calc R . .
C52 C 0.27872(11) 1.0194(4) 0.59681(12) 0.0468(11) Uani 1 1 d . . .
H52A H 0.2815 1.1208 0.5927 0.056 Uiso 1 1 calc R . .
H52B H 0.2590 1.0026 0.6044 0.056 Uiso 1 1 calc R . .
C53 C 0.29014(9) 1.0198(4) 0.67416(12) 0.0388(9) Uani 1 1 d . . .
H53A H 0.2715 0.9862 0.6828 0.047 Uiso 1 1 calc R . .
H53B H 0.2898 1.1230 0.6735 0.047 Uiso 1 1 calc R . .
C54 C 0.31152(9) 0.9709(4) 0.70745(12) 0.0352(9) Uani 1 1 d . . .
H54A H 0.3304 0.9964 0.6973 0.042 Uiso 1 1 calc R . .
H54B H 0.3084 1.0159 0.7368 0.042 Uiso 1 1 calc R . .
C55 C 0.33476(9) 0.7489(4) 0.71374(13) 0.0403(9) Uani 1 1 d . . .
H55A H 0.3312 0.6541 0.7255 0.048 Uiso 1 1 calc R . .
H55B H 0.3474 0.7967 0.7354 0.048 Uiso 1 1 calc R . .
C56 C 0.34952(10) 0.7354(4) 0.66984(14) 0.0411(10) Uani 1 1 d . . .
H56A H 0.3625 0.6553 0.6712 0.049 Uiso 1 1 calc R . .
H56B H 0.3358 0.7183 0.6454 0.049 Uiso 1 1 calc R . .
C57 C 0.29421(11) 1.3596(5) 0.51095(14) 0.0503(12) Uani 1 1 d . . .
H57A H 0.2815 1.4151 0.4916 0.060 Uiso 1 1 calc R . .
H57B H 0.3131 1.3633 0.4984 0.060 Uiso 1 1 calc R . .
C58 C 0.29440(10) 1.4149(5) 0.55821(13) 0.0484(11) Uani 1 1 d . . .
H58A H 0.2965 1.5176 0.5579 0.058 Uiso 1 1 calc R . .
H58B H 0.2766 1.3920 0.5726 0.058 Uiso 1 1 calc R . .
C59 C 0.31499(9) 1.3845(4) 0.62898(12) 0.0372(9) Uani 1 1 d . . .
H59A H 0.2973 1.3479 0.6408 0.045 Uiso 1 1 calc R . .
H59B H 0.3154 1.4866 0.6338 0.045 Uiso 1 1 calc R . .
C60 C 0.33913(8) 1.3177(4) 0.65292(13) 0.0359(9) Uani 1 1 d . . .
H60A H 0.3358 1.3160 0.6855 0.043 Uiso 1 1 calc R . .
H60B H 0.3414 1.2204 0.6425 0.043 Uiso 1 1 calc R . .
C61 C 0.38862(9) 1.3419(4) 0.66381(14) 0.0395(9) Uani 1 1 d . A .
H61A H 0.3843 1.3041 0.6937 0.047 Uiso 1 1 calc R . .
H61B H 0.4021 1.4190 0.6681 0.047 Uiso 1 1 calc R . .
C62 C 0.40188(9) 1.2294(4) 0.63661(14) 0.0393(9) Uani 1 1 d . . .
H62A H 0.4005 1.2535 0.6044 0.047 Uiso 1 1 calc R A .
H62B H 0.4218 1.2214 0.6450 0.047 Uiso 1 1 calc R . .
C71 C 0.32459(19) 0.7021(8) 0.4769(2) 0.102(2) Uani 1 1 d . . .
H71A H 0.3055 0.6766 0.4845 0.153 Uiso 1 1 calc R . .
H71B H 0.3253 0.8014 0.4693 0.153 Uiso 1 1 calc R . .
H71C H 0.3370 0.6839 0.5027 0.153 Uiso 1 1 calc R . .
C72 C 0.33386(17) 0.6160(7) 0.4373(2) 0.0814(18) Uani 1 1 d . . .
C73 C 0.36095(16) 0.6392(12) 0.4216(2) 0.130(4) Uani 1 1 d . . .
H73A H 0.3648 0.5737 0.3973 0.195 Uiso 1 1 calc R . .
H73B H 0.3745 0.6250 0.4461 0.195 Uiso 1 1 calc R . .
H73C H 0.3624 0.7350 0.4104 0.195 Uiso 1 1 calc R . .
C63 C 0.46467(8) 0.5073(4) 0.57522(12) 0.0343(9) Uani 1 1 d . . .
C64 C 0.48215(8) 0.4885(4) 0.53470(12) 0.0341(8) Uani 1 1 d . . .
C65 C 0.49746(8) 0.6109(4) 0.52821(12) 0.0332(8) Uani 1 1 d . . .
C66 C 0.49010(8) 0.7103(4) 0.56476(12) 0.0337(9) Uani 1 1 d . . .
C67 C 0.48423(8) 0.3742(4) 0.50651(12) 0.0346(9) Uani 1 1 d . . .
H67 H 0.4738 0.2914 0.5108 0.042 Uiso 1 1 calc R . .
C68 C 0.45697(8) 0.7061(4) 0.62925(12) 0.0367(9) Uani 1 1 d . . .
H68A H 0.4398 0.6535 0.6358 0.044 Uiso 1 1 calc R . .
H68B H 0.4515 0.8028 0.6215 0.044 Uiso 1 1 calc R . .
C69 C 0.47530(10) 0.7088(5) 0.67059(14) 0.0493(11) Uani 1 1 d . . .
H69A H 0.4649 0.7517 0.6953 0.059 Uiso 1 1 calc R . .
H69B H 0.4917 0.7682 0.6649 0.059 Uiso 1 1 calc R . .
C70 C 0.48523(12) 0.5649(6) 0.68505(15) 0.0656(15) Uani 1 1 d . . .
H70A H 0.4692 0.5030 0.6882 0.098 Uiso 1 1 calc R . .
H70B H 0.4953 0.5719 0.7138 0.098 Uiso 1 1 calc R . .
H70C H 0.4977 0.5270 0.6625 0.098 Uiso 1 1 calc R . .
N1 N 0.47049(7) 0.6422(3) 0.59071(10) 0.0350(7) Uani 1 1 d . . .
O20 O 0.39669(18) 0.2125(7) 0.4776(3) 0.079(3) Uani 0.546(11) 1 d PD B 1
C74 C 0.3557(4) 0.113(3) 0.5083(7) 0.081(8) Uani 0.546(11) 1 d PD B 1
H74A H 0.3585 0.1864 0.5309 0.121 Uiso 0.546(11) 1 calc PR B 1
H74B H 0.3567 0.0217 0.5227 0.121 Uiso 0.546(11) 1 calc PR B 1
H74C H 0.3373 0.1250 0.4940 0.121 Uiso 0.546(11) 1 calc PR B 1
C75 C 0.3778(3) 0.1244(11) 0.4735(6) 0.081(5) Uani 0.546(11) 1 d PD B 1
C76 C 0.3772(7) 0.028(3) 0.4335(11) 0.154(7) Uani 0.546(11) 1 d PDU B 1
H76A H 0.3932 0.0475 0.4147 0.231 Uiso 0.546(11) 1 calc PR B 1
H76B H 0.3599 0.0429 0.4161 0.231 Uiso 0.546(11) 1 calc PR B 1
H76C H 0.3780 -0.0691 0.4437 0.231 Uiso 0.546(11) 1 calc PR B 1
O20' O 0.3717(3) 0.2827(11) 0.4470(4) 0.103(5) Uani 0.454(11) 1 d PD B 2
C74' C 0.3605(6) 0.126(3) 0.5066(9) 0.080(8) Uani 0.454(11) 1 d PD B 2
H74D H 0.3555 0.2113 0.5225 0.120 Uiso 0.454(11) 1 calc PR B 2
H74E H 0.3753 0.0769 0.5233 0.120 Uiso 0.454(11) 1 calc PR B 2
H74F H 0.3441 0.0652 0.5039 0.120 Uiso 0.454(11) 1 calc PR B 2
C75' C 0.3706(3) 0.1621(14) 0.4608(7) 0.086(8) Uani 0.454(11) 1 d PD B 2
C76' C 0.3794(9) 0.041(3) 0.4319(15) 0.161(8) Uani 0.454(11) 1 d PDU B 2
H76D H 0.3857 0.0763 0.4030 0.242 Uiso 0.454(11) 1 calc PR B 2
H76E H 0.3636 -0.0222 0.4272 0.242 Uiso 0.454(11) 1 calc PR B 2
H76F H 0.3947 -0.0091 0.4469 0.242 Uiso 0.454(11) 1 calc PR B 2
O21 O 0.48880(19) 0.0924(11) 0.2584(4) 0.103(3) Uani 0.50 1 d P . .

loop_
_atom_site_aniso_label
_atom_site_aniso_U_11
_atom_site_aniso_U_22
_atom_site_aniso_U_33
_atom_site_aniso_U_23
_atom_site_aniso_U_13
_atom_site_aniso_U_12
O1 0.060(2) 0.066(2) 0.101(3) 0.010(2) 0.021(2) -0.002(2)
O2 0.066(2) 0.134(4) 0.067(2) 0.034(3) 0.018(2) 0.025(3)
O3 0.057(2) 0.087(3) 0.051(2) -0.0020(18) 0.0085(17) 0.0113(19)
O4 0.0472(17) 0.0492(17) 0.0401(16) -0.0116(13) 0.0176(13) -0.0014(14)
O5 0.0534(19) 0.086(2) 0.0434(17) -0.0192(17) 0.0256(15) -0.0263(18)
O8 0.061(2) 0.096(3) 0.075(3) 0.004(2) 0.0207(19) -0.017(2)
O9 0.0612(19) 0.066(2) 0.0234(14) 0.0051(13) 0.0056(13) -0.0289(16)
O10 0.0571(18) 0.0554(18) 0.0238(13) -0.0050(12) 0.0085(12) -0.0050(15)
O11 0.0494(17) 0.0326(14) 0.0456(16) -0.0001(12) 0.0167(13) -0.0047(13)
O12 0.0491(16) 0.0246(13) 0.0361(14) -0.0028(11) 0.0213(12) -0.0082(12)
O13 0.087(2) 0.0560(19) 0.0260(15) -0.0009(13) 0.0019(15) -0.0324(18)
O14 0.0499(17) 0.0441(16) 0.0296(14) -0.0050(12) 0.0034(12) -0.0033(13)
O15 0.0412(15) 0.0276(13) 0.0510(17) -0.0046(12) 0.0060(13) -0.0030(12)
O16 0.0460(16) 0.0230(12) 0.0396(15) -0.0028(11) 0.0117(12) -0.0033(11)
O19 0.211(7) 0.084(3) 0.105(4) 0.015(3) -0.005(4) -0.046(4)
O17 0.0437(16) 0.0406(15) 0.0374(15) 0.0052(12) 0.0164(12) -0.0056(13)
O18 0.0488(17) 0.0329(15) 0.0370(15) -0.0033(12) 0.0089(12) -0.0027(13)
C1 0.048(2) 0.066(3) 0.028(2) 0.0013(19) 0.0059(18) -0.026(2)
C2 0.047(3) 0.079(3) 0.025(2) 0.014(2) -0.0041(18) -0.026(2)
C3 0.042(3) 0.078(3) 0.052(3) 0.023(3) 0.004(2) -0.010(3)
C4 0.052(3) 0.087(4) 0.057(3) 0.022(3) 0.014(2) -0.025(3)
C5 0.038(2) 0.082(4) 0.062(3) 0.011(3) 0.007(2) 0.016(3)
C6 0.037(2) 0.074(3) 0.043(2) 0.021(2) 0.0016(19) -0.006(2)
C7 0.037(2) 0.072(3) 0.0239(19) 0.0057(19) -0.0006(17) -0.001(2)
C8 0.037(2) 0.055(2) 0.0273(19) 0.0018(18) 0.0056(16) -0.0101(19)
C9 0.042(2) 0.058(3) 0.0253(19) -0.0018(18) 0.0038(17) -0.017(2)
C10 0.041(2) 0.055(3) 0.030(2) 0.0023(18) 0.0042(17) -0.018(2)
C11 0.056(3) 0.059(3) 0.0245(19) 0.0020(18) 0.0059(18) -0.026(2)
C12 0.061(3) 0.067(3) 0.024(2) 0.0003(19) 0.0020(19) -0.028(2)
C13 0.065(3) 0.064(3) 0.026(2) 0.0035(19) 0.001(2) -0.032(2)
C14 0.053(3) 0.064(3) 0.027(2) 0.0048(19) 0.0027(18) -0.028(2)
C15 0.077(3) 0.074(3) 0.032(2) 0.009(2) 0.005(2) -0.041(3)
C16 0.037(2) 0.051(2) 0.030(2) -0.0018(17) 0.0037(17) -0.0082(19)
C17 0.045(2) 0.061(3) 0.0200(18) -0.0052(18) 0.0111(16) -0.015(2)
C18 0.058(3) 0.048(2) 0.0235(19) -0.0015(17) 0.0122(18) -0.008(2)
C19 0.051(2) 0.049(2) 0.0265(19) -0.0041(17) 0.0108(18) 0.001(2)
C20 0.041(2) 0.054(2) 0.0271(19) -0.0086(18) 0.0068(17) 0.0010(19)
C21 0.036(2) 0.046(2) 0.031(2) -0.0069(17) 0.0103(17) -0.0024(18)
C22 0.039(2) 0.052(2) 0.0214(18) -0.0037(17) 0.0077(16) -0.0079(19)
C23 0.039(3) 0.081(4) 0.097(4) -0.052(3) 0.006(3) -0.008(3)
C24 0.056(3) 0.080(4) 0.059(3) 0.003(3) 0.014(2) -0.001(3)
C25 0.070(4) 0.126(6) 0.051(3) -0.023(3) 0.013(3) 0.005(4)
C26 0.050(3) 0.104(5) 0.076(4) -0.003(3) 0.019(3) 0.003(3)
C27 0.050(3) 0.059(3) 0.040(2) -0.011(2) 0.005(2) 0.010(2)
C28 0.051(3) 0.051(3) 0.041(2) -0.011(2) 0.012(2) 0.002(2)
C29 0.049(3) 0.099(4) 0.042(3) -0.002(3) 0.016(2) -0.026(3)
O6 0.034(3) 0.053(3) 0.037(3) -0.005(2) 0.001(2) -0.003(3)
O7 0.028(3) 0.068(4) 0.031(3) -0.017(3) 0.010(2) 0.011(3)
C30 0.040(4) 0.047(4) 0.039(4) -0.006(3) 0.006(3) 0.001(4)
C31 0.038(4) 0.059(5) 0.049(5) 0.004(4) 0.005(4) -0.009(4)
C32 0.046(5) 0.035(4) 0.070(6) -0.025(4) 0.002(4) -0.002(4)
O6' 0.075(7) 0.135(9) 0.063(6) 0.000(6) 0.012(5) -0.017(6)
O7' 0.101(8) 0.150(11) 0.069(7) -0.036(7) -0.025(6) 0.058(8)
C30' 0.066(7) 0.088(8) 0.026(5) 0.005(5) 0.019(5) -0.006(6)
C31' 0.074(9) 0.066(8) 0.115(12) -0.008(8) 0.026(8) 0.012(7)
C32' 0.062(8) 0.114(11) 0.047(6) 0.000(7) 0.020(6) 0.001(8)
C33 0.082(4) 0.121(6) 0.070(4) 0.008(4) 0.016(3) -0.005(4)
C34 0.068(4) 0.193(9) 0.072(4) -0.020(5) 0.022(3) 0.038(5)
C35 0.040(2) 0.048(2) 0.034(2) -0.0089(18) 0.0071(17) -0.0026(19)
C36 0.036(2) 0.064(3) 0.032(2) -0.008(2) 0.0103(17) -0.004(2)
C37 0.039(2) 0.053(2) 0.031(2) 0.0012(18) 0.0103(17) -0.0097(19)
C38 0.036(2) 0.036(2) 0.0270(18) 0.0015(15) 0.0045(16) -0.0019(17)
C39 0.035(2) 0.035(2) 0.0298(19) 0.0064(16) 0.0047(16) -0.0027(16)
C40 0.0345(19) 0.0253(17) 0.0313(19) 0.0040(15) 0.0046(16) 0.0007(15)
C41 0.041(2) 0.0256(17) 0.0326(19) 0.0041(15) 0.0084(16) -0.0018(16)
C42 0.037(2) 0.0279(18) 0.0323(19) -0.0009(15) 0.0068(16) -0.0011(16)
C43 0.037(2) 0.0287(18) 0.0320(19) -0.0003(15) 0.0106(16) -0.0018(16)
C44 0.036(2) 0.0269(18) 0.035(2) 0.0022(15) 0.0111(16) -0.0025(16)
C45 0.0331(19) 0.0284(18) 0.0286(18) 0.0035(15) 0.0056(15) 0.0020(15)
C46 0.035(2) 0.0328(19) 0.0273(18) -0.0001(15) 0.0050(15) 0.0004(16)
C47 0.034(2) 0.038(2) 0.0293(19) -0.0021(16) 0.0074(16) -0.0003(17)
C48 0.036(2) 0.042(2) 0.033(2) -0.0024(17) 0.0052(17) 0.0012(18)
C49 0.046(2) 0.042(2) 0.039(2) 0.0013(18) 0.0121(18) -0.0078(19)
C50 0.046(2) 0.0318(19) 0.038(2) -0.0067(16) 0.0133(18) -0.0029(18)
C51 0.061(3) 0.054(3) 0.026(2) -0.0004(18) 0.0043(19) -0.017(2)
C52 0.076(3) 0.041(2) 0.0235(19) 0.0052(17) 0.002(2) -0.013(2)
C53 0.051(2) 0.037(2) 0.0287(19) -0.0078(16) 0.0099(17) -0.0037(19)
C54 0.047(2) 0.0306(19) 0.0288(19) -0.0048(15) 0.0098(17) -0.0020(17)
C55 0.050(2) 0.035(2) 0.036(2) 0.0017(17) 0.0164(18) -0.0002(19)
C56 0.057(3) 0.0244(18) 0.043(2) -0.0039(16) 0.0221(19) -0.0069(18)
C57 0.070(3) 0.049(3) 0.032(2) 0.0056(19) 0.000(2) -0.021(2)
C58 0.062(3) 0.049(2) 0.034(2) -0.0004(19) -0.001(2) -0.004(2)
C59 0.046(2) 0.035(2) 0.031(2) -0.0065(16) 0.0048(17) -0.0033(18)
C60 0.046(2) 0.0313(19) 0.0311(19) -0.0039(15) 0.0084(17) -0.0014(17)
C61 0.042(2) 0.0277(19) 0.048(2) -0.0059(17) 0.0024(19) -0.0030(17)
C62 0.043(2) 0.0234(18) 0.051(2) -0.0005(17) 0.0083(19) -0.0047(17)
C71 0.144(7) 0.090(5) 0.073(4) -0.007(4) 0.006(4) 0.038(5)
C72 0.105(5) 0.079(4) 0.059(3) 0.020(3) -0.015(4) 0.001(4)
C73 0.089(5) 0.240(11) 0.061(4) -0.004(5) -0.023(4) 0.048(7)
C63 0.037(2) 0.038(2) 0.0277(19) 0.0024(16) 0.0064(16) 0.0016(18)
C64 0.040(2) 0.0354(19) 0.0271(18) 0.0022(16) 0.0077(16) -0.0034(17)
C65 0.043(2) 0.0311(19) 0.0255(18) 0.0007(15) 0.0050(16) -0.0029(17)
C66 0.040(2) 0.034(2) 0.0270(19) 0.0004(15) 0.0050(16) -0.0017(17)
C67 0.042(2) 0.0301(18) 0.032(2) -0.0006(15) 0.0070(17) -0.0065(17)
C68 0.042(2) 0.038(2) 0.0307(19) 0.0000(16) 0.0121(17) 0.0073(18)
C69 0.052(3) 0.063(3) 0.033(2) -0.011(2) 0.0086(19) 0.007(2)
C70 0.079(4) 0.085(4) 0.033(2) 0.006(2) 0.001(2) 0.029(3)
N1 0.0425(18) 0.0367(17) 0.0262(16) 0.0001(13) 0.0088(14) -0.0006(15)
O20 0.087(6) 0.051(4) 0.100(6) -0.006(4) 0.041(5) -0.022(4)
C74 0.050(11) 0.134(17) 0.059(10) 0.037(10) -0.004(7) -0.025(10)
C75 0.057(9) 0.095(12) 0.093(10) -0.016(9) 0.012(8) -0.003(9)
C76 0.141(13) 0.187(14) 0.133(12) -0.074(12) -0.021(12) -0.031(12)
O20' 0.129(11) 0.091(8) 0.091(8) -0.014(6) 0.045(7) -0.043(7)
C74' 0.028(7) 0.094(16) 0.12(2) 0.007(13) 0.006(9) 0.002(9)
C75' 0.038(8) 0.043(7) 0.18(2) -0.005(10) 0.040(11) -0.006(7)
C76' 0.145(15) 0.199(16) 0.138(14) -0.075(14) -0.031(13) -0.032(14)
O21 0.097(8) 0.118(7) 0.093(7) -0.007(6) -0.010(6) 0.004(5)

loop_
_atom_type_symbol
_atom_type_description
_atom_type_scat_dispersion_real
_atom_type_scat_dispersion_imag
_atom_type_scat_source
C C 0.0033 0.0016 'International Tables Vol C Tables 4.2.6.8 and 6.1.1.4'
H H 0.0000 0.0000 'International Tables Vol C Tables 4.2.6.8 and 6.1.1.4'
N N 0.0061 0.0033 'International Tables Vol C Tables 4.2.6.8 and 6.1.1.4'
O O 0.0106 0.0060 'International Tables Vol C Tables 4.2.6.8 and 6.1.1.4'

loop_
_geom_angle_atom_site_label_1
_geom_angle_atom_site_label_2
_geom_angle_atom_site_label_3
_geom_angle
_geom_angle_site_symmetry_1
_geom_angle_site_symmetry_3
_geom_angle_publ_flag
C23 O1 C5 118.0(4) . . ?
C25 O2 C24 117.3(5) . . ?
C26 O3 C27 116.2(4) . . ?
C35 O4 C28 115.9(3) . . ?
C36 O5 C29 116.8(4) . . ?
C34 O8 C4 117.6(5) . . ?
C11 O9 C51 116.0(3) . . ?
C53 O10 C52 112.7(3) . . ?
C55 O11 C54 115.6(3) . . ?
C43 O12 C56 116.4(3) . . ?
C12 O13 C57 117.5(3) . . ?
C58 O14 C59 111.3(3) . . ?
C61 O15 C60 114.6(3) . . ?
C42 O16 C62 115.8(3) . . ?
C2 C1 C15 114.1(4) . . ?
C2 C1 C14 104.0(4) . . ?
C15 C1 C14 114.6(4) . . ?
C2 C1 C17 103.9(3) . . ?
C15 C1 C17 114.1(4) . . ?
C14 C1 C17 104.9(3) . . ?
C3 C2 C7 119.8(5) . . ?
C3 C2 C1 125.3(5) . . ?
C7 C2 C1 114.9(4) . . ?
C4 C3 C2 120.0(5) . . ?
C4 C3 H3 120.0 . . ?
C2 C3 H3 120.0 . . ?
C3 C4 C5 120.8(5) . . ?
C3 C4 O8 119.3(5) . . ?
C5 C4 O8 119.7(6) . . ?
O1 C5 C4 116.0(5) . . ?
O1 C5 C6 123.5(5) . . ?
C4 C5 C6 120.3(5) . . ?
C7 C6 C5 117.9(5) . . ?
C7 C6 H6 121.1 . . ?
C5 C6 H6 121.1 . . ?
C6 C7 C2 121.2(4) . . ?
C6 C7 C8 125.1(4) . . ?
C2 C7 C8 113.7(4) . . ?
C16 C8 C7 115.2(4) . . ?
C16 C8 C22 113.7(3) . . ?
C7 C8 C22 103.7(3) . . ?
C16 C8 C9 113.6(3) . . ?
C7 C8 C9 104.1(3) . . ?
C22 C8 C9 105.3(3) . . ?
C10 C9 C14 119.8(4) . . ?
C10 C9 C8 126.2(4) . . ?
C14 C9 C8 114.0(3) . . ?
C11 C10 C9 120.2(4) . . ?
C11 C10 H10 119.9 . . ?
C9 C10 H10 119.9 . . ?
C10 C11 O9 118.7(4) . . ?
C10 C11 C12 120.3(4) . . ?
O9 C11 C12 120.8(4) . . ?
O13 C12 C11 115.1(4) . . ?
O13 C12 C13 124.8(4) . . ?
C11 C12 C13 120.0(4) . . ?
C14 C13 C12 119.1(4) . . ?
C14 C13 H13 120.5 . . ?
C12 C13 H13 120.5 . . ?
C13 C14 C9 120.6(4) . . ?
C13 C14 C1 124.8(4) . . ?
C9 C14 C1 114.6(4) . . ?
C1 C15 H15A 109.5 . . ?
C1 C15 H15B 109.5 . . ?
H15A C15 H15B 109.5 . . ?
C1 C15 H15C 109.5 . . ?
H15A C15 H15C 109.5 . . ?
H15B C15 H15C 109.5 . . ?
C8 C16 H16A 109.5 . . ?
C8 C16 H16B 109.5 . . ?
H16A C16 H16B 109.5 . . ?
C8 C16 H16C 109.5 . . ?
H16A C16 H16C 109.5 . . ?
H16B C16 H16C 109.5 . . ?
C18 C17 C22 120.1(4) . . ?
C18 C17 C1 125.4(4) . . ?
C22 C17 C1 114.5(4) . . ?
C19 C18 C17 119.4(4) . . ?
C19 C18 H18 120.3 . . ?
C17 C18 H18 120.3 . . ?
C18 C19 C20 120.3(4) . . ?
C18 C19 H19 119.8 . . ?
C20 C19 H19 119.8 . . ?
C21 C20 C19 120.8(4) . . ?
C21 C20 H20 119.6 . . ?
C19 C20 H20 119.6 . . ?
C22 C21 C20 119.3(4) . . ?
C22 C21 H21 120.4 . . ?
C20 C21 H21 120.3 . . ?
C21 C22 C17 120.1(4) . . ?
C21 C22 C8 126.2(4) . . ?
C17 C22 C8 113.7(3) . . ?
O1 C23 C24 108.9(4) . . ?
O1 C23 H23A 109.9 . . ?
C24 C23 H23A 109.9 . . ?
O1 C23 H23B 109.9 . . ?
C24 C23 H23B 109.9 . . ?
H23A C23 H23B 108.3 . . ?
O2 C24 C23 107.2(5) . . ?
O2 C24 H24A 110.3 . . ?
C23 C24 H24A 110.3 . . ?
O2 C24 H24B 110.3 . . ?
C23 C24 H24B 110.3 . . ?
H24A C24 H24B 108.5 . . ?
O2 C25 C26 115.7(5) . . ?
O2 C25 H25A 108.4 . . ?
C26 C25 H25A 108.4 . . ?
O2 C25 H25B 108.4 . . ?
C26 C25 H25B 108.4 . . ?
H25A C25 H25B 107.4 . . ?
O3 C26 C25 109.5(5) . . ?
O3 C26 H26A 109.8 . . ?
C25 C26 H26A 109.8 . . ?
O3 C26 H26B 109.8 . . ?
C25 C26 H26B 109.8 . . ?
H26A C26 H26B 108.2 . . ?
O3 C27 C28 113.7(4) . . ?
O3 C27 H27A 108.8 . . ?
C28 C27 H27A 108.8 . . ?
O3 C27 H27B 108.8 . . ?
C28 C27 H27B 108.8 . . ?
H27A C27 H27B 107.7 . . ?
O4 C28 C27 108.3(4) . . ?
O4 C28 H28A 110.0 . . ?
C27 C28 H28A 110.0 . . ?
O4 C28 H28B 110.0 . . ?
C27 C28 H28B 110.0 . . ?
H28A C28 H28B 108.4 . . ?
O5 C29 C30 111.8(4) . . ?
O5 C29 C30' 118.8(5) . . ?
C30 C29 C30' 67.9(5) . . ?
O5 C29 H29A 109.5 . . ?
C30 C29 H29A 109.5 . . ?
C30' C29 H29A 42.3 . . ?
O5 C29 H29B 109.0 . . ?
C30 C29 H29B 109.0 . . ?
C30' C29 H29B 129.7 . . ?
H29A C29 H29B 108.0 . . ?
O5 C29 H29C 107.5 . . ?
C30 C29 H29C 136.8 . . ?
C30' C29 H29C 107.8 . . ?
H29A C29 H29C 72.4 . . ?
H29B C29 H29C 38.8 . . ?
O5 C29 H29D 107.7 . . ?
C30 C29 H29D 43.6 . . ?
C30' C29 H29D 107.4 . . ?
H29A C29 H29D 140.8 . . ?
H29B C29 H29D 69.9 . . ?
H29C C29 H29D 107.2 . . ?
C30 O6 C31 112.6(5) . . ?
C33 O7 C32 116.6(5) . . ?
C33 O7 H33C 42.8 . . ?
C32 O7 H33C 149.8 . . ?
O6 C30 C29 112.7(5) . . ?
O6 C30 H29D 143.5 . . ?
C29 C30 H29D 41.5 . . ?
O6 C30 H30A 109.1 . . ?
C29 C30 H30A 109.1 . . ?
H29D C30 H30A 71.4 . . ?
O6 C30 H30B 109.1 . . ?
C29 C30 H30B 109.1 . . ?
H29D C30 H30B 105.1 . . ?
H30A C30 H30B 107.8 . . ?
O6 C31 C32 109.2(5) . . ?
O6 C31 H31A 109.8 . . ?
C32 C31 H31A 109.8 . . ?
O6 C31 H31B 109.8 . . ?
C32 C31 H31B 109.8 . . ?
H31A C31 H31B 108.3 . . ?
O7 C32 C31 114.1(5) . . ?
O7 C32 H32A 108.7 . . ?
C31 C32 H32A 108.7 . . ?
O7 C32 H32B 108.7 . . ?
C31 C32 H32B 108.7 . . ?
H32A C32 H32B 107.6 . . ?
C30' O6' C31' 111.4(7) . . ?
C33 O7' C32' 109.8(8) . . ?
C33 O7' H33B 38.2 . . ?
C32' O7' H33B 120.0 . . ?
O6' C30' C29 116.2(7) . . ?
O6' C30' H29A 153.4 . . ?
C29 C30' H29A 40.1 . . ?
O6' C30' H30C 108.2 . . ?
C29 C30' H30C 108.2 . . ?
H29A C30' H30C 93.8 . . ?
O6' C30' H30D 108.2 . . ?
C29 C30' H30D 108.2 . . ?
H29A C30' H30D 77.8 . . ?
H30C C30' H30D 107.4 . . ?
O6' C31' C32' 107.8(7) . . ?
O6' C31' H31C 110.1 . . ?
C32' C31' H31C 110.1 . . ?
O6' C31' H31D 110.1 . . ?
C32' C31' H31D 110.1 . . ?
H31C C31' H31D 108.5 . . ?
O7' C32' C31' 106.7(7) . . ?
O7' C32' H32C 110.4 . . ?
C31' C32' H32C 110.4 . . ?
O7' C32' H32D 110.4 . . ?
C31' C32' H32D 110.4 . . ?
H32C C32' H32D 108.6 . . ?
O7 C33 O7' 45.5(4) . . ?
O7 C33 C34 119.4(7) . . ?
O7' C33 C34 106.4(7) . . ?
O7 C33 H33A 108.5 . . ?
O7' C33 H33A 146.8 . . ?
C34 C33 H33A 105.2 . . ?
O7 C33 H33B 108.8 . . ?
O7' C33 H33B 72.3 . . ?
C34 C33 H33B 106.6 . . ?
H33A C33 H33B 107.7 . . ?
O7 C33 H33C 66.0 . . ?
O7' C33 H33C 111.3 . . ?
C34 C33 H33C 112.2 . . ?
H33A C33 H33C 45.8 . . ?
H33B C33 H33C 137.5 . . ?
O7 C33 H33D 132.6 . . ?
O7' C33 H33D 111.5 . . ?
C34 C33 H33D 106.2 . . ?
H33A C33 H33D 68.3 . . ?
H33B C33 H33D 41.1 . . ?
H33C C33 H33D 109.2 . . ?
O8 C34 C33 121.9(6) . . ?
O8 C34 H34A 106.9 . . ?
C33 C34 H34A 106.9 . . ?
O8 C34 H34B 106.9 . . ?
C33 C34 H34B 106.9 . . ?
H34A C34 H34B 106.7 . . ?
C48 C35 O4 125.9(4) . . ?
C48 C35 C36 119.6(4) . . ?
O4 C35 C36 114.5(3) . . ?
C37 C36 O5 126.0(4) . . ?
C37 C36 C35 119.9(4) . . ?
O5 C36 C35 114.1(4) . . ?
C36 C37 C38 122.0(4) . . ?
C36 C37 H37 119.0 . . ?
C38 C37 H37 119.0 . . ?
C39 C38 C37 121.6(4) . . ?
C39 C38 C47 120.4(3) . . ?
C37 C38 C47 118.0(3) . . ?
C40 C39 C38 119.4(3) . . ?
C40 C39 C49 119.9(3) . . ?
C38 C39 C49 120.6(3) . . ?
C39 C40 C45 120.7(3) . . ?
C39 C40 C41 121.2(3) . . ?
C45 C40 C41 118.1(3) . . ?
C42 C41 C40 122.2(3) . . ?
C42 C41 H41 118.9 . . ?
C40 C41 H41 118.9 . . ?
C41 C42 O16 125.5(3) . . ?
C41 C42 C43 119.6(3) . . ?
O16 C42 C43 114.9(3) . . ?
C44 C43 O12 126.0(3) . . ?
C44 C43 C42 119.6(3) . . ?
O12 C43 C42 114.4(3) . . ?
C43 C44 C45 122.5(3) . . ?
C43 C44 H44 118.7 . . ?
C45 C44 H44 118.7 . . ?
C46 C45 C44 121.9(3) . . ?
C46 C45 C40 120.4(3) . . ?
C44 C45 C40 117.7(3) . . ?
C45 C46 C47 119.3(3) . . ?
C45 C46 C50 121.3(3) . . ?
C47 C46 C50 119.4(3) . . ?
C46 C47 C48 122.1(4) . . ?
C46 C47 C38 119.8(3) . . ?
C48 C47 C38 118.1(3) . . ?
C35 C48 C47 122.3(4) . . ?
C35 C48 H48 118.8 . . ?
C47 C48 H48 118.8 . . ?
C39 C49 H49A 109.5 . . ?
C39 C49 H49B 109.5 . . ?
H49A C49 H49B 109.5 . . ?
C39 C49 H49C 109.5 . . ?
H49A C49 H49C 109.5 . . ?
H49B C49 H49C 109.5 . . ?
C46 C50 H50A 109.5 . . ?
C46 C50 H50B 109.5 . . ?
H50A C50 H50B 109.5 . . ?
C46 C50 H50C 109.5 . . ?
H50A C50 H50C 109.5 . . ?
H50B C50 H50C 109.5 . . ?
O9 C51 C52 109.9(4) . . ?
O9 C51 H51A 109.7 . . ?
C52 C51 H51A 109.7 . . ?
O9 C51 H51B 109.7 . . ?
C52 C51 H51B 109.7 . . ?
H51A C51 H51B 108.2 . . ?
O10 C52 C51 106.0(4) . . ?
O10 C52 H52A 110.5 . . ?
C51 C52 H52A 110.5 . . ?
O10 C52 H52B 110.5 . . ?
C51 C52 H52B 110.5 . . ?
H52A C52 H52B 108.7 . . ?
O10 C53 C54 109.2(3) . . ?
O10 C53 H53A 109.8 . . ?
C54 C53 H53A 109.8 . . ?
O10 C53 H53B 109.8 . . ?
C54 C53 H53B 109.8 . . ?
H53A C53 H53B 108.3 . . ?
O11 C54 C53 108.7(3) . . ?
O11 C54 H54A 109.9 . . ?
C53 C54 H54A 109.9 . . ?
O11 C54 H54B 109.9 . . ?
C53 C54 H54B 109.9 . . ?
H54A C54 H54B 108.3 . . ?
O11 C55 C56 115.3(3) . . ?
O11 C55 H55A 108.4 . . ?
C56 C55 H55A 108.4 . . ?
O11 C55 H55B 108.4 . . ?
C56 C55 H55B 108.4 . . ?
H55A C55 H55B 107.5 . . ?
O12 C56 C55 109.5(3) . . ?
O12 C56 H56A 109.8 . . ?
C55 C56 H56A 109.8 . . ?
O12 C56 H56B 109.8 . . ?
C55 C56 H56B 109.8 . . ?
H56A C56 H56B 108.2 . . ?
O13 C57 C58 105.8(3) . . ?
O13 C57 H57A 110.6 . . ?
C58 C57 H57A 110.6 . . ?
O13 C57 H57B 110.6 . . ?
C58 C57 H57B 110.6 . . ?
H57A C57 H57B 108.7 . . ?
O14 C58 C57 109.2(4) . . ?
O14 C58 H58A 109.8 . . ?
C57 C58 H58A 109.8 . . ?
O14 C58 H58B 109.8 . . ?
C57 C58 H58B 109.8 . . ?
H58A C58 H58B 108.3 . . ?
O14 C59 C60 108.8(3) . . ?
O14 C59 H59A 109.9 . . ?
C60 C59 H59A 109.9 . . ?
O14 C59 H59B 109.9 . . ?
C60 C59 H59B 109.9 . . ?
H59A C59 H59B 108.3 . . ?
O15 C60 C59 108.6(3) . . ?
O15 C60 H60A 110.0 . . ?
C59 C60 H60A 110.0 . . ?
O15 C60 H60B 110.0 . . ?
C59 C60 H60B 110.0 . . ?
H60A C60 H60B 108.4 . . ?
O15 C61 C62 113.5(3) . . ?
O15 C61 H61A 108.9 . . ?
C62 C61 H61A 108.9 . . ?
O15 C61 H61B 108.9 . . ?
C62 C61 H61B 108.9 . . ?
H61A C61 H61B 107.7 . . ?
O16 C62 C61 109.9(3) . . ?
O16 C62 H62A 109.7 . . ?
C61 C62 H62A 109.7 . . ?
O16 C62 H62B 109.7 . . ?
C61 C62 H62B 109.7 . . ?
H62A C62 H62B 108.2 . . ?
C72 C71 H71A 109.5 . . ?
C72 C71 H71B 109.5 . . ?
H71A C71 H71B 109.5 . . ?
C72 C71 H71C 109.5 . . ?
H71A C71 H71C 109.5 . . ?
H71B C71 H71C 109.5 . . ?
O19 C72 C73 121.7(8) . . ?
O19 C72 C71 120.8(8) . . ?
C73 C72 C71 117.4(7) . . ?
C72 C73 H73A 109.5 . . ?
C72 C73 H73B 109.5 . . ?
H73A C73 H73B 109.5 . . ?
C72 C73 H73C 109.5 . . ?
H73A C73 H73C 109.5 . . ?
H73B C73 H73C 109.5 . . ?
O17 C63 N1 126.0(4) . . ?
O17 C63 C64 128.4(4) . . ?
N1 C63 C64 105.5(3) . . ?
C67 C64 C65 122.3(3) . . ?
C67 C64 C63 129.4(4) . . ?
C65 C64 C63 108.3(3) . . ?
C67 C65 C64 122.3(3) 5_666 . ?
C67 C65 C66 130.2(3) 5_666 . ?
C64 C65 C66 107.5(3) . . ?
O18 C66 N1 125.6(4) . . ?
O18 C66 C65 128.2(4) . . ?
N1 C66 C65 106.2(3) . . ?
C65 C67 C64 115.4(3) 5_666 . ?
C65 C67 H67 122.3 5_666 . ?
C64 C67 H67 122.3 . . ?
N1 C68 C69 113.0(3) . . ?
N1 C68 H68A 109.0 . . ?
C69 C68 H68A 109.0 . . ?
N1 C68 H68B 109.0 . . ?
C69 C68 H68B 109.0 . . ?
H68A C68 H68B 107.8 . . ?
C68 C69 C70 113.2(4) . . ?
C68 C69 H69A 108.9 . . ?
C70 C69 H69A 108.9 . . ?
C68 C69 H69B 108.9 . . ?
C70 C69 H69B 108.9 . . ?
H69A C69 H69B 107.8 . . ?
C69 C70 H70A 109.5 . . ?
C69 C70 H70B 109.5 . . ?
H70A C70 H70B 109.5 . . ?
C69 C70 H70C 109.5 . . ?
H70A C70 H70C 109.5 . . ?
H70B C70 H70C 109.5 . . ?
C66 N1 C63 112.4(3) . . ?
C66 N1 C68 123.7(3) . . ?
C63 N1 C68 123.8(3) . . ?
C75 C74 H74A 109.5 . . ?
C75 C74 H74B 109.5 . . ?
H74A C74 H74B 109.5 . . ?
C75 C74 H74C 109.5 . . ?
H74A C74 H74C 109.5 . . ?
H74B C74 H74C 109.5 . . ?
O20 C75 C74 120.3(11) . . ?
O20 C75 C76 119.7(12) . . ?
C74 C75 C76 120.0(16) . . ?
C75 C76 H76A 109.5 . . ?
C75 C76 H76B 109.5 . . ?
H76A C76 H76B 109.5 . . ?
C75 C76 H76C 109.5 . . ?
H76A C76 H76C 109.5 . . ?
H76B C76 H76C 109.5 . . ?
C75' C74' H74D 109.5 . . ?
C75' C74' H74E 109.5 . . ?
H74D C74' H74E 109.5 . . ?
C75' C74' H74F 109.5 . . ?
H74D C74' H74F 109.5 . . ?
H74E C74' H74F 109.5 . . ?
O20' C75' C74' 122.7(13) . . ?
O20' C75' C76' 121.1(15) . . ?
C74' C75' C76' 116(2) . . ?
C75' C76' H76D 109.5 . . ?
C75' C76' H76E 109.5 . . ?
H76D C76' H76E 109.5 . . ?
C75' C76' H76F 109.5 . . ?
H76D C76' H76F 109.5 . . ?
H76E C76' H76F 109.5 . . ?

loop_
_geom_bond_atom_site_label_1
_geom_bond_atom_site_label_2
_geom_bond_distance
_geom_bond_site_symmetry_2
_geom_bond_publ_flag
O1 C23 1.342(6) . ?
O1 C5 1.354(6) . ?
O2 C25 1.380(7) . ?
O2 C24 1.422(6) . ?
O3 C26 1.356(7) . ?
O3 C27 1.409(5) . ?
O4 C35 1.380(5) . ?
O4 C28 1.430(5) . ?
O5 C36 1.373(5) . ?
O5 C29 1.422(5) . ?
O8 C34 1.285(7) . ?
O8 C4 1.413(6) . ?
O9 C11 1.388(5) . ?
O9 C51 1.441(5) . ?
O10 C53 1.419(4) . ?
O10 C52 1.422(5) . ?
O11 C55 1.410(5) . ?
O11 C54 1.438(4) . ?
O12 C43 1.359(4) . ?
O12 C56 1.440(4) . ?
O13 C12 1.363(5) . ?
O13 C57 1.427(5) . ?
O14 C58 1.410(5) . ?
O14 C59 1.421(4) . ?
O15 C61 1.428(5) . ?
O15 C60 1.429(5) . ?
O16 C42 1.369(4) . ?
O16 C62 1.441(4) . ?
O19 C72 1.223(8) . ?
O17 C63 1.207(5) . ?
O18 C66 1.214(4) . ?
C1 C2 1.515(7) . ?
C1 C15 1.528(6) . ?
C1 C14 1.529(5) . ?
C1 C17 1.530(6) . ?
C2 C3 1.383(6) . ?
C2 C7 1.410(6) . ?
C3 C4 1.349(8) . ?
C3 H3 0.9500 . ?
C4 C5 1.397(8) . ?
C5 C6 1.417(7) . ?
C6 C7 1.362(7) . ?
C6 H6 0.9500 . ?
C7 C8 1.530(6) . ?
C8 C16 1.516(6) . ?
C8 C22 1.533(6) . ?
C8 C9 1.541(5) . ?
C9 C10 1.390(5) . ?
C9 C14 1.400(6) . ?
C10 C11 1.377(6) . ?
C10 H10 0.9500 . ?
C11 C12 1.399(6) . ?
C12 C13 1.402(6) . ?
C13 C14 1.390(6) . ?
C13 H13 0.9500 . ?
C15 H15A 0.9800 . ?
C15 H15B 0.9800 . ?
C15 H15C 0.9800 . ?
C16 H16A 0.9800 . ?
C16 H16B 0.9800 . ?
C16 H16C 0.9800 . ?
C17 C18 1.387(6) . ?
C17 C22 1.412(6) . ?
C18 C19 1.387(6) . ?
C18 H18 0.9500 . ?
C19 C20 1.392(6) . ?
C19 H19 0.9500 . ?
C20 C21 1.387(6) . ?
C20 H20 0.9500 . ?
C21 C22 1.384(5) . ?
C21 H21 0.9500 . ?
C23 C24 1.530(8) . ?
C23 H23A 0.9900 . ?
C23 H23B 0.9900 . ?
C24 H24A 0.9900 . ?
C24 H24B 0.9900 . ?
C25 C26 1.557(8) . ?
C25 H25A 0.9900 . ?
C25 H25B 0.9900 . ?
C26 H26A 0.9900 . ?
C26 H26B 0.9900 . ?
C27 C28 1.511(6) . ?
C27 H27A 0.9900 . ?
C27 H27B 0.9900 . ?
C28 H28A 0.9900 . ?
C28 H28B 0.9900 . ?
C29 C30 1.444(6) . ?
C29 C30' 1.478(6) . ?
C29 H29A 0.9599 . ?
C29 H29B 0.9601 . ?
C29 H29C 0.9602 . ?
C29 H29D 0.9601 . ?
O6 C30 1.439(6) . ?
O6 C31 1.454(7) . ?
O7 C33 1.338(8) . ?
O7 C32 1.431(7) . ?
O7 H33C 1.2916 . ?
C30 H29D 0.9995 . ?
C30 H30A 0.9900 . ?
C30 H30B 0.9900 . ?
C31 C32 1.513(7) . ?
C31 H31A 0.9900 . ?
C31 H31B 0.9900 . ?
C32 H32A 0.9900 . ?
C32 H32B 0.9900 . ?
O6' C30' 1.422(8) . ?
O6' C31' 1.442(8) . ?
O7' C33 1.454(11) . ?
O7' C32' 1.478(8) . ?
O7' H33B 1.4784 . ?
C30' H29A 1.0043 . ?
C30' H30C 0.9900 . ?
C30' H30D 0.9900 . ?
C31' C32' 1.537(8) . ?
C31' H31C 0.9900 . ?
C31' H31D 0.9900 . ?
C32' H32C 0.9900 . ?
C32' H32D 0.9900 . ?
C33 C34 1.513(9) . ?
C33 H33A 0.9602 . ?
C33 H33B 0.9599 . ?
C33 H33C 0.9600 . ?
C33 H33D 0.9600 . ?
C34 H34A 0.9900 . ?
C34 H34B 0.9900 . ?
C35 C48 1.360(6) . ?
C35 C36 1.450(6) . ?
C36 C37 1.354(6) . ?
C37 C38 1.435(5) . ?
C37 H37 0.9500 . ?
C38 C39 1.406(5) . ?
C38 C47 1.450(5) . ?
C39 C40 1.403(5) . ?
C39 C49 1.507(5) . ?
C40 C45 1.438(5) . ?
C40 C41 1.439(5) . ?
C41 C42 1.358(5) . ?
C41 H41 0.9500 . ?
C42 C43 1.444(5) . ?
C43 C44 1.359(5) . ?
C44 C45 1.437(5) . ?
C44 H44 0.9500 . ?
C45 C46 1.408(5) . ?
C46 C47 1.418(5) . ?
C46 C50 1.511(5) . ?
C47 C48 1.424(5) . ?
C48 H48 0.9500 . ?
C49 H49A 0.9800 . ?
C49 H49B 0.9800 . ?
C49 H49C 0.9800 . ?
C50 H50A 0.9800 . ?
C50 H50B 0.9800 . ?
C50 H50C 0.9800 . ?
C51 C52 1.518(6) . ?
C51 H51A 0.9900 . ?
C51 H51B 0.9900 . ?
C52 H52A 0.9900 . ?
C52 H52B 0.9900 . ?
C53 C54 1.492(6) . ?
C53 H53A 0.9900 . ?
C53 H53B 0.9900 . ?
C54 H54A 0.9900 . ?
C54 H54B 0.9900 . ?
C55 C56 1.508(5) . ?
C55 H55A 0.9900 . ?
C55 H55B 0.9900 . ?
C56 H56A 0.9900 . ?
C56 H56B 0.9900 . ?
C57 C58 1.509(6) . ?
C57 H57A 0.9900 . ?
C57 H57B 0.9900 . ?
C58 H58A 0.9900 . ?
C58 H58B 0.9900 . ?
C59 C60 1.495(6) . ?
C59 H59A 0.9900 . ?
C59 H59B 0.9900 . ?
C60 H60A 0.9900 . ?
C60 H60B 0.9900 . ?
C61 C62 1.500(5) . ?
C61 H61A 0.9900 . ?
C61 H61B 0.9900 . ?
C62 H62A 0.9900 . ?
C62 H62B 0.9900 . ?
C71 C72 1.517(9) . ?
C71 H71A 0.9800 . ?
C71 H71B 0.9800 . ?
C71 H71C 0.9800 . ?
C72 C73 1.410(10) . ?
C73 H73A 0.9800 . ?
C73 H73B 0.9800 . ?
C73 H73C 0.9800 . ?
C63 N1 1.400(5) . ?
C63 C64 1.497(5) . ?
C64 C67 1.387(5) . ?
C64 C65 1.400(5) . ?
C65 C67 1.380(5) 5_666 ?
C65 C66 1.497(5) . ?
C66 N1 1.394(5) . ?
C67 C65 1.380(5) 5_666 ?
C67 H67 0.9500 . ?
C68 N1 1.466(5) . ?
C68 C69 1.504(6) . ?
C68 H68A 0.9900 . ?
C68 H68B 0.9900 . ?
C69 C70 1.520(7) . ?
C69 H69A 0.9900 . ?
C69 H69B 0.9900 . ?
C70 H70A 0.9800 . ?
C70 H70B 0.9800 . ?
C70 H70C 0.9800 . ?
O20 C75 1.245(9) . ?
C74 C75 1.504(10) . ?
C74 H74A 0.9800 . ?
C74 H74B 0.9800 . ?
C74 H74C 0.9800 . ?
C75 C76 1.513(10) . ?
C76 H76A 0.9800 . ?
C76 H76B 0.9800 . ?
C76 H76C 0.9800 . ?
O20' C75' 1.229(9) . ?
C74' C75' 1.503(10) . ?
C74' H74D 0.9800 . ?
C74' H74E 0.9800 . ?
C74' H74F 0.9800 . ?
C75' C76' 1.511(10) . ?
C76' H76D 0.9800 . ?
C76' H76E 0.9800 . ?
C76' H76F 0.9800 . ?
O21 O21 1.196(19) 2_655 ?

loop_
_geom_torsion_atom_site_label_1
_geom_torsion_atom_site_label_2
_geom_torsion_atom_site_label_3
_geom_torsion_atom_site_label_4
_geom_torsion
_geom_torsion_site_symmetry_1
_geom_torsion_site_symmetry_2
_geom_torsion_site_symmetry_3
_geom_torsion_site_symmetry_4
_geom_torsion_publ_flag
C15 C1 C2 C3 3.1(6) . . . . ?
C14 C1 C2 C3 -122.5(4) . . . . ?
C17 C1 C2 C3 128.0(4) . . . . ?
C15 C1 C2 C7 -178.7(3) . . . . ?
C14 C1 C2 C7 55.7(4) . . . . ?
C17 C1 C2 C7 -53.9(4) . . . . ?
C7 C2 C3 C4 1.7(7) . . . . ?
C1 C2 C3 C4 179.8(4) . . . . ?
C2 C3 C4 C5 0.0(8) . . . . ?
C2 C3 C4 O8 -174.5(4) . . . . ?
C34 O8 C4 C3 -95.5(8) . . . . ?
C34 O8 C4 C5 90.0(8) . . . . ?
C23 O1 C5 C4 -170.9(5) . . . . ?
C23 O1 C5 C6 14.7(8) . . . . ?
C3 C4 C5 O1 -175.4(5) . . . . ?
O8 C4 C5 O1 -1.0(7) . . . . ?
C3 C4 C5 C6 -0.8(8) . . . . ?
O8 C4 C5 C6 173.6(4) . . . . ?
O1 C5 C6 C7 174.1(4) . . . . ?
C4 C5 C6 C7 0.0(7) . . . . ?
C5 C6 C7 C2 1.7(6) . . . . ?
C5 C6 C7 C8 -177.5(4) . . . . ?
C3 C2 C7 C6 -2.6(6) . . . . ?
C1 C2 C7 C6 179.1(4) . . . . ?
C3 C2 C7 C8 176.7(4) . . . . ?
C1 C2 C7 C8 -1.6(5) . . . . ?
C6 C7 C8 C16 0.5(5) . . . . ?
C2 C7 C8 C16 -178.8(3) . . . . ?
C6 C7 C8 C22 -124.4(4) . . . . ?
C2 C7 C8 C22 56.3(4) . . . . ?
C6 C7 C8 C9 125.7(4) . . . . ?
C2 C7 C8 C9 -53.7(4) . . . . ?
C16 C8 C9 C10 2.5(6) . . . . ?
C7 C8 C9 C10 -123.6(5) . . . . ?
C22 C8 C9 C10 127.7(4) . . . . ?
C16 C8 C9 C14 -178.6(4) . . . . ?
C7 C8 C9 C14 55.3(5) . . . . ?
C22 C8 C9 C14 -53.4(5) . . . . ?
C14 C9 C10 C11 -0.2(7) . . . . ?
C8 C9 C10 C11 178.7(4) . . . . ?
C9 C10 C11 O9 177.5(4) . . . . ?
C9 C10 C11 C12 2.5(7) . . . . ?
C51 O9 C11 C10 116.6(5) . . . . ?
C51 O9 C11 C12 -68.3(6) . . . . ?
C57 O13 C12 C11 -178.9(4) . . . . ?
C57 O13 C12 C13 2.6(7) . . . . ?
C10 C11 C12 O13 178.4(4) . . . . ?
O9 C11 C12 O13 3.5(7) . . . . ?
C10 C11 C12 C13 -3.1(8) . . . . ?
O9 C11 C12 C13 -178.0(4) . . . . ?
O13 C12 C13 C14 179.8(5) . . . . ?
C11 C12 C13 C14 1.4(8) . . . . ?
C12 C13 C14 C9 0.9(8) . . . . ?
C12 C13 C14 C1 -178.3(5) . . . . ?
C10 C9 C14 C13 -1.5(7) . . . . ?
C8 C9 C14 C13 179.5(4) . . . . ?
C10 C9 C14 C1 177.8(4) . . . . ?
C8 C9 C14 C1 -1.2(6) . . . . ?
C2 C1 C14 C13 125.2(5) . . . . ?
C15 C1 C14 C13 -0.1(7) . . . . ?
C17 C1 C14 C13 -125.9(5) . . . . ?
C2 C1 C14 C9 -54.0(5) . . . . ?
C15 C1 C14 C9 -179.3(4) . . . . ?
C17 C1 C14 C9 54.8(5) . . . . ?
C2 C1 C17 C18 -124.5(4) . . . . ?
C15 C1 C17 C18 0.4(6) . . . . ?
C14 C1 C17 C18 126.6(4) . . . . ?
C2 C1 C17 C22 54.9(4) . . . . ?
C15 C1 C17 C22 179.8(4) . . . . ?
C14 C1 C17 C22 -54.0(5) . . . . ?
C22 C17 C18 C19 0.2(6) . . . . ?
C1 C17 C18 C19 179.6(4) . . . . ?
C17 C18 C19 C20 -0.4(6) . . . . ?
C18 C19 C20 C21 0.5(6) . . . . ?
C19 C20 C21 C22 -0.5(6) . . . . ?
C20 C21 C22 C17 0.3(6) . . . . ?
C20 C21 C22 C8 -178.9(4) . . . . ?
C18 C17 C22 C21 -0.2(6) . . . . ?
C1 C17 C22 C21 -179.6(4) . . . . ?
C18 C17 C22 C8 179.1(4) . . . . ?
C1 C17 C22 C8 -0.3(5) . . . . ?
C16 C8 C22 C21 -1.7(6) . . . . ?
C7 C8 C22 C21 124.2(4) . . . . ?
C9 C8 C22 C21 -126.8(4) . . . . ?
C16 C8 C22 C17 179.1(3) . . . . ?
C7 C8 C22 C17 -55.0(4) . . . . ?
C9 C8 C22 C17 54.0(4) . . . . ?
C5 O1 C23 C24 -166.5(5) . . . . ?
C25 O2 C24 C23 -170.7(5) . . . . ?
O1 C23 C24 O2 -68.9(6) . . . . ?
C24 O2 C25 C26 -52.6(8) . . . . ?
C27 O3 C26 C25 -179.5(4) . . . . ?
O2 C25 C26 O3 78.2(7) . . . . ?
C26 O3 C27 C28 97.7(5) . . . . ?
C35 O4 C28 C27 172.4(4) . . . . ?
O3 C27 C28 O4 -82.3(5) . . . . ?
C36 O5 C29 C30 -84.2(5) . . . . ?
C36 O5 C29 C30' -160.1(6) . . . . ?
C31 O6 C30 C29 90.5(7) . . . . ?
O5 C29 C30 O6 -54.0(7) . . . . ?
C30' C29 C30 O6 59.4(6) . . . . ?
C30 O6 C31 C32 176.4(5) . . . . ?
C33 O7 C32 C31 -56.7(8) . . . . ?
O6 C31 C32 O7 -58.8(9) . . . . ?
C31' O6' C30' C29 -91.5(11) . . . . ?
O5 C29 C30' O6' 76.6(10) . . . . ?
C30 C29 C30' O6' -26.8(7) . . . . ?
C30' O6' C31' C32' 171.8(8) . . . . ?
C33 O7' C32' C31' 161.5(9) . . . . ?
O6' C31' C32' O7' -64.4(13) . . . . ?
C32 O7 C33 O7' 35.4(8) . . . . ?
C32 O7 C33 C34 -48.9(8) . . . . ?
C32' O7' C33 O7 28.3(7) . . . . ?
C32' O7' C33 C34 143.7(9) . . . . ?
C4 O8 C34 C33 -176.6(7) . . . . ?
O7 C33 C34 O8 89.1(10) . . . . ?
O7' C33 C34 O8 41.3(11) . . . . ?
C28 O4 C35 C48 -0.5(6) . . . . ?
C28 O4 C35 C36 178.2(4) . . . . ?
C29 O5 C36 C37 -0.4(6) . . . . ?
C29 O5 C36 C35 -177.7(4) . . . . ?
C48 C35 C36 C37 -1.9(6) . . . . ?
O4 C35 C36 C37 179.3(4) . . . . ?
C48 C35 C36 O5 175.6(4) . . . . ?
O4 C35 C36 O5 -3.2(5) . . . . ?
O5 C36 C37 C38 -176.8(4) . . . . ?
C35 C36 C37 C38 0.4(6) . . . . ?
C36 C37 C38 C39 179.9(4) . . . . ?
C36 C37 C38 C47 1.5(6) . . . . ?
C37 C38 C39 C40 -178.5(3) . . . . ?
C47 C38 C39 C40 -0.2(5) . . . . ?
C37 C38 C39 C49 0.8(6) . . . . ?
C47 C38 C39 C49 179.2(3) . . . . ?
C38 C39 C40 C45 0.2(5) . . . . ?
C49 C39 C40 C45 -179.2(3) . . . . ?
C38 C39 C40 C41 -179.0(3) . . . . ?
C49 C39 C40 C41 1.7(5) . . . . ?
C39 C40 C41 C42 179.8(4) . . . . ?
C45 C40 C41 C42 0.6(5) . . . . ?
C40 C41 C42 O16 -175.9(3) . . . . ?
C40 C41 C42 C43 3.1(6) . . . . ?
C62 O16 C42 C41 -0.3(5) . . . . ?
C62 O16 C42 C43 -179.4(3) . . . . ?
C56 O12 C43 C44 -2.0(6) . . . . ?
C56 O12 C43 C42 178.5(3) . . . . ?
C41 C42 C43 C44 -4.4(6) . . . . ?
O16 C42 C43 C44 174.7(3) . . . . ?
C41 C42 C43 O12 175.2(3) . . . . ?
O16 C42 C43 O12 -5.7(5) . . . . ?
O12 C43 C44 C45 -177.5(3) . . . . ?
C42 C43 C44 C45 2.0(6) . . . . ?
C43 C44 C45 C46 179.4(4) . . . . ?
C43 C44 C45 C40 1.7(5) . . . . ?
C39 C40 C45 C46 0.2(5) . . . . ?
C41 C40 C45 C46 179.3(3) . . . . ?
C39 C40 C45 C44 177.9(3) . . . . ?
C41 C40 C45 C44 -3.0(5) . . . . ?
C44 C45 C46 C47 -178.1(3) . . . . ?
C40 C45 C46 C47 -0.5(5) . . . . ?
C44 C45 C46 C50 1.3(5) . . . . ?
C40 C45 C46 C50 178.9(3) . . . . ?
C45 C46 C47 C48 -179.4(3) . . . . ?
C50 C46 C47 C48 1.2(5) . . . . ?
C45 C46 C47 C38 0.5(5) . . . . ?
C50 C46 C47 C38 -178.9(3) . . . . ?
C39 C38 C47 C46 -0.2(5) . . . . ?
C37 C38 C47 C46 178.2(3) . . . . ?
C39 C38 C47 C48 179.7(3) . . . . ?
C37 C38 C47 C48 -1.9(5) . . . . ?
O4 C35 C48 C47 -179.9(4) . . . . ?
C36 C35 C48 C47 1.4(6) . . . . ?
C46 C47 C48 C35 -179.7(4) . . . . ?
C38 C47 C48 C35 0.4(6) . . . . ?
C11 O9 C51 C52 125.9(4) . . . . ?
C53 O10 C52 C51 -173.1(3) . . . . ?
O9 C51 C52 O10 165.0(3) . . . . ?
C52 O10 C53 C54 -174.9(3) . . . . ?
C55 O11 C54 C53 137.6(3) . . . . ?
O10 C53 C54 O11 -66.5(4) . . . . ?
C54 O11 C55 C56 -74.8(4) . . . . ?
C43 O12 C56 C55 176.1(3) . . . . ?
O11 C55 C56 O12 81.4(4) . . . . ?
C12 O13 C57 C58 -179.5(4) . . . . ?
C59 O14 C58 C57 -170.0(3) . . . . ?
O13 C57 C58 O14 72.6(5) . . . . ?
C58 O14 C59 C60 180.0(3) . . . . ?
C61 O15 C60 C59 -178.4(3) . . . . ?
O14 C59 C60 O15 74.3(4) . . . . ?
C60 O15 C61 C62 84.3(4) . . . . ?
C42 O16 C62 C61 168.6(3) . . . . ?
O15 C61 C62 O16 -81.1(4) . . . . ?
O17 C63 C64 C67 0.5(7) . . . . ?
N1 C63 C64 C67 -179.7(4) . . . . ?
O17 C63 C64 C65 -179.5(4) . . . . ?
N1 C63 C64 C65 0.4(4) . . . . ?
C67 C64 C65 C67 -0.4(7) . . . 5_666 ?
C63 C64 C65 C67 179.6(3) . . . 5_666 ?
C67 C64 C65 C66 -179.7(4) . . . . ?
C63 C64 C65 C66 0.3(4) . . . . ?
C67 C65 C66 O18 1.0(7) 5_666 . . . ?
C64 C65 C66 O18 -179.7(4) . . . . ?
C67 C65 C66 N1 179.9(4) 5_666 . . . ?
C64 C65 C66 N1 -0.8(4) . . . . ?
C65 C64 C67 C65 0.3(6) . . . 5_666 ?
C63 C64 C67 C65 -179.6(4) . . . 5_666 ?
N1 C68 C69 C70 -57.8(5) . . . . ?
O18 C66 N1 C63 -179.9(4) . . . . ?
C65 C66 N1 C63 1.1(4) . . . . ?
O18 C66 N1 C68 1.4(6) . . . . ?
C65 C66 N1 C68 -177.5(3) . . . . ?
O17 C63 N1 C66 179.0(4) . . . . ?
C64 C63 N1 C66 -0.9(4) . . . . ?
O17 C63 N1 C68 -2.4(6) . . . . ?
C64 C63 N1 C68 177.7(3) . . . . ?
C69 C68 N1 C66 -77.9(5) . . . . ?
C69 C68 N1 C63 103.6(4) . . . . ?
